data_2225407
loop_
_publ_author_name
'Hou, Yan-Jun'
'Chu, Wen-Yi'
'Sui, Jun'
'Sun, Zhi-Zhong'

_publ_section_title
;Ethyl
 <i>N</i>-[3-(<i>N</i>,<i>N</i>-dimethylcarbamoyl)pyridin-2-ylsulfonyl]carbamate
;
_journal_coeditor_code XU2723
_journal_issue 3
_journal_name_full 'Acta Crystallographica Section E'
_journal_page_first o707
_journal_paper_doi 10.1107/S160053681000663X
_journal_volume 66
_journal_year 2010
_chemical_formula_iupac 'C11 H15 N3 O5 S'
_chemical_formula_moiety 'C11 H15 N3 O5 S'
_chemical_formula_sum 'C11 H15 N3 O5 S'
_chemical_formula_weight 301.32
_chemical_melting_point_gt 436
_chemical_melting_point_lt 437
_chemical_name_systematic
;Ethyl
<i>N</i>-[3-(<i>N</i>,<i>N</i>-dimethylcarbamoyl)pyridin-2-ylsulfonyl]carbamate
;
_space_group_IT_number 14
_symmetry_cell_setting monoclinic
_symmetry_space_group_name_Hall '-P 2yn'
_symmetry_space_group_name_H-M 'P 1 21/n 1'
_atom_sites_solution_hydrogens geom
_atom_sites_solution_primary direct
_atom_sites_solution_secondary difmap
_audit_creation_method SHELXL-97
_cell_angle_alpha 90.00
_cell_angle_beta 100.594(2)
_cell_angle_gamma 90.00
_cell_formula_units_Z 4
_cell_length_a 8.4370(11)
_cell_length_b 11.1141(15)
_cell_length_c 15.074(2)
_cell_measurement_reflns_used 2785
_cell_measurement_temperature 296(2)
_cell_measurement_theta_max 26.9308
_cell_measurement_theta_min 2.2907
_cell_volume 1389.4(3)
_computing_cell_refinement 'SAINT (Bruker, 2004)'
_computing_data_collection 'APEX2 (Bruker, 2004)'
_computing_data_reduction 'SAINT (Bruker, 2004)'
_computing_molecular_graphics 'SHELXTL (Sheldrick, 2008)'
_computing_publication_material 'publCIF (Westrip, 2010)'
_computing_structure_refinement 'SHELXL97 (Sheldrick, 2008)'
_computing_structure_solution 'SHELXS97 (Sheldrick, 2008)'
_diffrn_ambient_temperature 296(2)
_diffrn_measured_fraction_theta_full 0.993
_diffrn_measured_fraction_theta_max 0.993
_diffrn_measurement_device_type 'Bruker SMART APEXII CCD area-detector'
_diffrn_measurement_method '\f and \w'
_diffrn_radiation_monochromator graphite
_diffrn_radiation_source 'fine-focus sealed tube'
_diffrn_radiation_type MoK\a
_diffrn_radiation_wavelength 0.71073
_diffrn_reflns_av_R_equivalents 0.0259
_diffrn_reflns_av_sigmaI/netI 0.0317
_diffrn_reflns_limit_h_max 10
_diffrn_reflns_limit_h_min -10
_diffrn_reflns_limit_k_max 14
_diffrn_reflns_limit_k_min -13
_diffrn_reflns_limit_l_max 18
_diffrn_reflns_limit_l_min -19
_diffrn_reflns_number 7979
_diffrn_reflns_theta_full 27.10
_diffrn_reflns_theta_max 27.10
_diffrn_reflns_theta_min 2.29
_diffrn_standards_number 0
_exptl_absorpt_coefficient_mu 0.256
_exptl_absorpt_correction_T_max 0.9626
_exptl_absorpt_correction_T_min 0.9578
_exptl_absorpt_correction_type multi-scan
_exptl_absorpt_process_details '(SADABS; Sheldrick, 1996)'
_exptl_crystal_colour colorless
_exptl_crystal_density_diffrn 1.441
_exptl_crystal_density_method 'not measured'
_exptl_crystal_description prism
_exptl_crystal_F_000 632
_exptl_crystal_size_max 0.17
_exptl_crystal_size_mid 0.16
_exptl_crystal_size_min 0.15
_refine_diff_density_max 0.286
_refine_diff_density_min -0.467
_refine_ls_extinction_method none
_refine_ls_goodness_of_fit_ref 1.044
_refine_ls_hydrogen_treatment mixed
_refine_ls_matrix_type full
_refine_ls_number_parameters 195
_refine_ls_number_reflns 3036
_refine_ls_number_restraints 0
_refine_ls_restrained_S_all 1.044
_refine_ls_R_factor_all 0.0589
_refine_ls_R_factor_gt 0.0451
_refine_ls_shift/su_max 0.001
_refine_ls_shift/su_mean 0.000
_refine_ls_structure_factor_coef Fsqd
_refine_ls_weighting_details 'calc w=1/[\s^2^(Fo^2^)+(0.0732P)^2^+0.3548P] where P=(Fo^2^+2Fc^2^)/3'
_refine_ls_weighting_scheme calc
_refine_ls_wR_factor_gt 0.1189
_refine_ls_wR_factor_ref 0.1287
_reflns_number_gt 2384
_reflns_number_total 3036
_reflns_threshold_expression I>2sigma(I)
_cod_data_source_file xu2723.cif
_cod_data_source_block I
_cod_original_sg_symbol_H-M 'P 21/n'
_cod_database_code 2225407
_cod_database_fobs_code 2225407

loop_
_symmetry_equiv_pos_as_xyz
'x, y, z'
'-x+1/2, y+1/2, -z+1/2'
'-x, -y, -z'
'x-1/2, -y-1/2, z-1/2'

loop_
_atom_site_type_symbol
_atom_site_label
_atom_site_fract_x
_atom_site_fract_y
_atom_site_fract_z
_atom_site_U_iso_or_equiv
_atom_site_adp_type
_atom_site_calc_flag
_atom_site_refinement_flags
_atom_site_occupancy
_atom_site_disorder_assembly
_atom_site_disorder_group
S S1 0.81078(6) 0.56615(4) 0.24067(3) 0.03700(17) Uani d . 1 A .
O O1 1.05540(17) 0.28321(14) 0.28830(10) 0.0475(4) Uani d . 1 A .
O O2 0.97802(19) 0.58254(14) 0.27370(11) 0.0526(4) Uani d . 1 . .
O O3 0.7045(2) 0.54186(15) 0.30175(11) 0.0554(4) Uani d . 1 . .
O O4 0.90004(19) 0.68423(15) 0.08036(11) 0.0539(4) Uani d . 1 . .
O O5 0.6813(2) 0.80460(14) 0.06652(12) 0.0552(4) Uani d . 1 . .
N N1 0.6502(2) 0.45464(16) 0.10014(12) 0.0432(4) Uani d . 1 A .
N N2 1.19984(19) 0.39369(16) 0.20603(12) 0.0407(4) Uani d . 1 A .
N N3 0.7342(2) 0.68519(15) 0.18467(12) 0.0379(4) Uani d . 1 . .
H H3 0.641(3) 0.709(2) 0.1945(16) 0.045(6) Uiso d . 1 . .
C C1 0.6257(3) 0.37404(19) 0.03341(15) 0.0480(5) Uani d . 1 . .
H H1A 0.5289 0.3764 -0.0076 0.058 Uiso calc R 1 . .
C C2 0.7368(3) 0.28809(19) 0.02256(15) 0.0490(5) Uani d . 1 . .
H H2A 0.7162 0.2340 -0.0253 0.059 Uiso calc R 1 . .
C C3 0.8789(3) 0.28309(19) 0.08340(15) 0.0434(5) Uani d . 1 . .
H H3A 0.9543 0.2239 0.0778 0.052 Uiso calc R 1 . .
C C4 0.9110(2) 0.36615(16) 0.15349(12) 0.0315(4) Uani d . 1 A .
C C5 0.7912(2) 0.45025(16) 0.15719(12) 0.0313(4) Uani d . 1 . .
C C6 1.0625(2) 0.34801(17) 0.22302(13) 0.0341(4) Uani d . 1 . .
C C7 1.2086(3) 0.4806(2) 0.13467(18) 0.0538(6) Uani d . 1 . .
H H7A 1.1029 0.4929 0.0995 0.081 Uiso calc R 1 A .
H H7B 1.2790 0.4505 0.0965 0.081 Uiso calc R 1 . .
H H7C 1.2498 0.5555 0.1610 0.081 Uiso calc R 1 . .
C C8 1.3496(3) 0.3661(3) 0.26777(18) 0.0624(7) Uani d . 1 . .
H H8A 1.3293 0.3065 0.3105 0.094 Uiso calc R 1 A .
H H8B 1.3907 0.4378 0.2993 0.094 Uiso calc R 1 . .
H H8C 1.4273 0.3357 0.2342 0.094 Uiso calc R 1 . .
C C9 0.7842(2) 0.72299(17) 0.10698(14) 0.0381(4) Uani d . 1 A .
C C10A 0.698(2) 0.8377(11) -0.0234(15) 0.068(3) Uani d P 0.50 A 1
H H10A 0.5943 0.8591 -0.0591 0.082 Uiso calc PR 0.50 A 1
H H10B 0.7428 0.7715 -0.0528 0.082 Uiso calc PR 0.50 A 1
C C11A 0.8134(12) 0.9468(6) -0.0135(5) 0.0974(19) Uani d P 0.50 A 1
H H11A 0.8150 0.9806 -0.0720 0.146 Uiso calc PR 0.50 A 1
H H11B 0.9201 0.9212 0.0133 0.146 Uiso calc PR 0.50 A 1
H H11C 0.7768 1.0063 0.0242 0.146 Uiso calc PR 0.50 A 1
C C10B 0.734(2) 0.8705(11) -0.0110(16) 0.068(3) Uani d P 0.50 A 2
H H10C 0.8457 0.8953 0.0046 0.082 Uiso calc PR 0.50 A 2
H H10D 0.7203 0.8205 -0.0646 0.082 Uiso calc PR 0.50 A 2
C C11B 0.6287(12) 0.9729(6) -0.0249(5) 0.0974(19) Uani d P 0.50 A 2
H H11D 0.6625 1.0259 -0.0682 0.146 Uiso calc PR 0.50 A 2
H H11E 0.6330 1.0147 0.0312 0.146 Uiso calc PR 0.50 A 2
H H11F 0.5203 0.9466 -0.0471 0.146 Uiso calc PR 0.50 A 2

loop_
_atom_site_aniso_label
_atom_site_aniso_U_11
_atom_site_aniso_U_22
_atom_site_aniso_U_33
_atom_site_aniso_U_12
_atom_site_aniso_U_13
_atom_site_aniso_U_23
S1 0.0368(3) 0.0411(3) 0.0317(3) 0.0050(2) 0.00264(19) -0.00259(19)
O1 0.0327(8) 0.0603(9) 0.0480(9) -0.0012(7) 0.0035(6) 0.0214(7)
O2 0.0417(9) 0.0563(9) 0.0520(10) 0.0039(7) -0.0116(7) -0.0142(7)
O3 0.0664(11) 0.0635(10) 0.0407(9) 0.0091(8) 0.0214(8) 0.0056(7)
O4 0.0500(10) 0.0582(10) 0.0589(10) 0.0103(8) 0.0243(8) 0.0051(8)
O5 0.0601(11) 0.0493(9) 0.0592(10) 0.0162(8) 0.0191(8) 0.0155(8)
N1 0.0331(9) 0.0446(10) 0.0461(10) 0.0040(7) -0.0076(7) -0.0011(8)
N2 0.0248(8) 0.0466(9) 0.0516(10) 0.0009(7) 0.0094(7) 0.0087(8)
N3 0.0364(9) 0.0384(9) 0.0401(9) 0.0081(7) 0.0098(7) -0.0021(7)
C1 0.0455(12) 0.0434(12) 0.0472(12) -0.0058(10) -0.0125(10) -0.0005(10)
C2 0.0632(15) 0.0402(11) 0.0406(12) -0.0055(10) 0.0010(10) -0.0050(9)
C3 0.0483(12) 0.0385(10) 0.0444(11) 0.0060(9) 0.0115(10) -0.0015(9)
C4 0.0283(9) 0.0337(9) 0.0334(9) 0.0000(7) 0.0079(7) 0.0058(7)
C5 0.0280(9) 0.0332(9) 0.0316(9) -0.0002(7) 0.0025(7) 0.0013(7)
C6 0.0274(9) 0.0363(9) 0.0390(10) 0.0040(7) 0.0071(8) 0.0045(8)
C7 0.0412(13) 0.0582(14) 0.0667(16) -0.0022(10) 0.0219(11) 0.0172(12)
C8 0.0280(11) 0.0805(18) 0.0759(17) 0.0020(11) 0.0024(11) 0.0118(14)
C9 0.0383(11) 0.0310(9) 0.0453(11) -0.0002(8) 0.0087(9) -0.0025(8)
C10A 0.083(7) 0.044(6) 0.083(6) 0.002(4) 0.030(5) 0.026(6)
C11A 0.170(6) 0.059(2) 0.069(3) 0.005(3) 0.036(4) 0.007(2)
C10B 0.083(7) 0.044(6) 0.083(6) 0.002(4) 0.030(5) 0.026(6)
C11B 0.170(6) 0.059(2) 0.069(3) 0.005(3) 0.036(4) 0.007(2)

loop_
_atom_type_symbol
_atom_type_description
_atom_type_scat_dispersion_real
_atom_type_scat_dispersion_imag
_atom_type_scat_source
C C 0.0033 0.0016 'International Tables Vol C Tables 4.2.6.8 and 6.1.1.4'
H H 0.0000 0.0000 'International Tables Vol C Tables 4.2.6.8 and 6.1.1.4'
N N 0.0061 0.0033 'International Tables Vol C Tables 4.2.6.8 and 6.1.1.4'
O O 0.0106 0.0060 'International Tables Vol C Tables 4.2.6.8 and 6.1.1.4'
S S 0.1246 0.1234 'International Tables Vol C Tables 4.2.6.8 and 6.1.1.4'

loop_
_geom_angle_atom_site_label_1
_geom_angle_atom_site_label_2
_geom_angle_atom_site_label_3
_geom_angle_site_symmetry_1
_geom_angle_site_symmetry_3
_geom_angle
_geom_angle_publ_flag
O2 S1 O3 . . 120.07(11) ?
O2 S1 N3 . . 110.48(10) ?
O3 S1 N3 . . 104.54(9) ?
O2 S1 C5 . . 107.25(9) ?
O3 S1 C5 . . 109.34(10) ?
N3 S1 C5 . . 104.06(9) ?
C9 O5 C10A . . 116.1(8) ?
C9 O5 C10B . . 115.3(7) ?
C10A O5 C10B . . 18.8(10) ?
C1 N1 C5 . . 117.19(18) ?
C6 N2 C7 . . 123.95(18) ?
C6 N2 C8 . . 118.64(18) ?
C7 N2 C8 . . 117.07(18) ?
C9 N3 S1 . . 122.01(14) ?
C9 N3 H3 . . 118.8(16) ?
S1 N3 H3 . . 116.1(16) ?
N1 C1 C2 . . 123.0(2) ?
N1 C1 H1A . . 118.5 ?
C2 C1 H1A . . 118.5 ?
C1 C2 C3 . . 118.8(2) ?
C1 C2 H2A . . 120.6 ?
C3 C2 H2A . . 120.6 ?
C2 C3 C4 . . 120.37(19) ?
C2 C3 H3A . . 119.8 ?
C4 C3 H3A . . 119.8 ?
C5 C4 C3 . . 115.90(18) ?
C5 C4 C6 . . 126.36(17) ?
C3 C4 C6 . . 117.39(17) ?
N1 C5 C4 . . 124.70(17) ?
N1 C5 S1 . . 112.53(14) ?
C4 C5 S1 . . 122.77(14) ?
O1 C6 N2 . . 123.32(18) ?
O1 C6 C4 . . 118.27(16) ?
N2 C6 C4 . . 118.10(17) ?
N2 C7 H7A . . 109.5 ?
N2 C7 H7B . . 109.5 ?
H7A C7 H7B . . 109.5 ?
N2 C7 H7C . . 109.5 ?
H7A C7 H7C . . 109.5 ?
H7B C7 H7C . . 109.5 ?
N2 C8 H8A . . 109.5 ?
N2 C8 H8B . . 109.5 ?
H8A C8 H8B . . 109.5 ?
N2 C8 H8C . . 109.5 ?
H8A C8 H8C . . 109.5 ?
H8B C8 H8C . . 109.5 ?
O4 C9 O5 . . 126.6(2) ?
O4 C9 N3 . . 124.59(19) ?
O5 C9 N3 . . 108.80(17) ?
O5 C10A C11A . . 106.2(12) ?
O5 C10A H10A . . 110.5 ?
C11A C10A H10A . . 110.5 ?
O5 C10A H10B . . 110.5 ?
C11A C10A H10B . . 110.5 ?
H10A C10A H10B . . 108.7 ?
C11B C10B O5 . . 103.6(13) ?
C11B C10B H10C . . 111.0 ?
O5 C10B H10C . . 111.0 ?
C11B C10B H10D . . 111.0 ?
O5 C10B H10D . . 111.0 ?
H10C C10B H10D . . 109.0 ?
C10B C11B H11D . . 109.5 ?
C10B C11B H11E . . 109.5 ?
H11D C11B H11E . . 109.5 ?
C10B C11B H11F . . 109.5 ?
H11D C11B H11F . . 109.5 ?
H11E C11B H11F . . 109.5 ?

loop_
_geom_bond_atom_site_label_1
_geom_bond_atom_site_label_2
_geom_bond_site_symmetry_2
_geom_bond_distance
_geom_bond_publ_flag
S1 O2 . 1.4191(16) ?
S1 O3 . 1.4241(16) ?
S1 N3 . 1.6369(18) ?
S1 C5 . 1.7871(19) ?
O1 C6 . 1.230(2) ?
O4 C9 . 1.202(2) ?
O5 C9 . 1.324(2) ?
O5 C10A . 1.44(2) ?
O5 C10B . 1.51(2) ?
N1 C1 . 1.334(3) ?
N1 C5 . 1.335(2) ?
N2 C6 . 1.332(2) ?
N2 C7 . 1.458(3) ?
N2 C8 . 1.457(3) ?
N3 C9 . 1.381(3) ?
N3 H3 . 0.87(2) ?
C1 C2 . 1.369(3) ?
C1 H1A . 0.9300 ?
C2 C3 . 1.370(3) ?
C2 H2A . 0.9300 ?
C3 C4 . 1.392(3) ?
C3 H3A . 0.9300 ?
C4 C5 . 1.385(3) ?
C4 C6 . 1.510(3) ?
C7 H7A . 0.9600 ?
C7 H7B . 0.9600 ?
C7 H7C . 0.9600 ?
C8 H8A . 0.9600 ?
C8 H8B . 0.9600 ?
C8 H8C . 0.9600 ?
C10A C11A . 1.544(11) ?
C10A H10A . 0.9700 ?
C10A H10B . 0.9700 ?
C11A H11A . 0.9600 ?
C11A H11B . 0.9600 ?
C11A H11C . 0.9600 ?
C10B C11B . 1.434(19) ?
C10B H10C . 0.9700 ?
C10B H10D . 0.9700 ?
C11B H11D . 0.9600 ?
C11B H11E . 0.9600 ?
C11B H11F . 0.9600 ?

loop_
_geom_hbond_atom_site_label_D
_geom_hbond_atom_site_label_H
_geom_hbond_atom_site_label_A
_geom_hbond_site_symmetry_A
_geom_hbond_distance_DH
_geom_hbond_distance_HA
_geom_hbond_distance_DA
_geom_hbond_angle_DHA
N3 H3 O1 2_655 0.87(2) 1.91(3) 2.773(2) 172(2)

loop_
_geom_torsion_atom_site_label_1
_geom_torsion_atom_site_label_2
_geom_torsion_atom_site_label_3
_geom_torsion_atom_site_label_4
_geom_torsion_site_symmetry_1
_geom_torsion_site_symmetry_2
_geom_torsion_site_symmetry_3
_geom_torsion_site_symmetry_4
_geom_torsion
_geom_torsion_publ_flag
O2 S1 N3 C9 . . . . 62.57(18) ?
O3 S1 N3 C9 . . . . -166.94(17) ?
C5 S1 N3 C9 . . . . -52.26(18) ?
C5 N1 C1 C2 . . . . 0.9(3) ?
N1 C1 C2 C3 . . . . 0.9(4) ?
C1 C2 C3 C4 . . . . -1.7(3) ?
C2 C3 C4 C5 . . . . 0.7(3) ?
C2 C3 C4 C6 . . . . 174.29(19) ?
C1 N1 C5 C4 . . . . -2.0(3) ?
C1 N1 C5 S1 . . . . 177.97(16) ?
C3 C4 C5 N1 . . . . 1.2(3) ?
C6 C4 C5 N1 . . . . -171.70(18) ?
C3 C4 C5 S1 . . . . -178.77(14) ?
C6 C4 C5 S1 . . . . 8.3(3) ?
O2 S1 C5 N1 . . . . -158.18(15) ?
O3 S1 C5 N1 . . . . 70.14(16) ?
N3 S1 C5 N1 . . . . -41.09(16) ?
O2 S1 C5 C4 . . . . 21.83(18) ?
O3 S1 C5 C4 . . . . -109.86(17) ?
N3 S1 C5 C4 . . . . 138.92(16) ?
C7 N2 C6 O1 . . . . -173.2(2) ?
C8 N2 C6 O1 . . . . -0.1(3) ?
C7 N2 C6 C4 . . . . 13.3(3) ?
C8 N2 C6 C4 . . . . -173.57(19) ?
C5 C4 C6 O1 . . . . 85.0(3) ?
C3 C4 C6 O1 . . . . -87.8(2) ?
C5 C4 C6 N2 . . . . -101.2(2) ?
C3 C4 C6 N2 . . . . 86.0(2) ?
C10A O5 C9 O4 . . . . 8.8(6) ?
C10B O5 C9 O4 . . . . -12.0(7) ?
C10A O5 C9 N3 . . . . -169.1(6) ?
C10B O5 C9 N3 . . . . 170.0(7) ?
S1 N3 C9 O4 . . . . -10.6(3) ?
S1 N3 C9 O5 . . . . 167.38(14) ?
C9 O5 C10A C11A . . . . -91.5(10) ?
C10B O5 C10A C11A . . . . 1(4) ?
C9 O5 C10B C11B . . . . -164.2(7) ?
C10A O5 C10B C11B . . . . 99(5) ?
